data_4324158
loop_
_publ_author_name
'Nicole L. Fry'
'Brandon J. Heilman'
'Pradip K. Mascharak'

_publ_contact_author_address
;
Department of Chemistry and Biochemistry,
University of California, Santa Cruz,
1156 High Street,
Santa Cruz, CA 95064
USA
;
_publ_contact_author_email pradip@chemsitry.ucsc.edu
_publ_contact_author_fax '+1 831 459 2935'
_publ_contact_author_name 'Pradip Mascharak'
_publ_contact_author_phone '+1 831 459 4251'
_publ_section_title
;
 Dye-Tethered Ruthenium Nitrosyls Containing Planar Dicarboxamide
 Tetradentate N4 Ligands: Effects of In-Plane Ligand Twist on NO
 Photolability
;
_journal_name_full 'Inorganic Chemistry'
_journal_page_first 317
_journal_page_last 324
_journal_paper_doi 10.1021/ic1019873
_journal_volume 50
_journal_year 2011
_chemical_formula_sum 'C30 H22 Cl7 N5 O5 Ru'
_chemical_formula_weight 881.75
_chemical_name_systematic
; 
 ? 
;
_space_group_IT_number 14
_symmetry_cell_setting monoclinic
_symmetry_space_group_name_Hall '-P 2ybc'
_symmetry_space_group_name_H-M 'P 1 21/c 1'
_atom_sites_solution_hydrogens geom
_atom_sites_solution_primary direct
_atom_sites_solution_secondary difmap
_audit_creation_method SHELXL-97
_cell_angle_alpha 90.00
_cell_angle_beta 127.317(4)
_cell_angle_gamma 90.00
_cell_formula_units_Z 4
_cell_length_a 12.2656(11)
_cell_length_b 16.9131(15)
_cell_length_c 20.0497(13)
_cell_measurement_reflns_used 5824
_cell_measurement_temperature 150(2)
_cell_measurement_theta_max 50.016
_cell_measurement_theta_min 4.817
_cell_volume 3307.9(5)
_computing_cell_refinement 'Bruker SAINT v7.34'
_computing_data_collection 'Bruker APEX-II v2.1-4'
_computing_data_reduction 'Bruker SAINT v7.34'
_computing_structure_refinement 'SHELXL-97 (Sheldrick, 1997)'
_computing_structure_solution 'SHELXS-97 (Sheldrick, 1990)'
_diffrn_ambient_temperature 150(2)
_diffrn_detector_area_resol_mean 83.33
_diffrn_measured_fraction_theta_full 1.000
_diffrn_measured_fraction_theta_max 1.000
_diffrn_measurement_device_type 'Bruker APEX-II'
_diffrn_measurement_method \w/2\q-scans
_diffrn_radiation_monochromator graphite
_diffrn_radiation_source 'fine-focus sealed tube'
_diffrn_radiation_type MoK\a
_diffrn_radiation_wavelength 0.71073
_diffrn_reflns_av_R_equivalents 0.0568
_diffrn_reflns_av_sigmaI/netI 0.0440
_diffrn_reflns_limit_h_max 14
_diffrn_reflns_limit_h_min -14
_diffrn_reflns_limit_k_max 20
_diffrn_reflns_limit_k_min -20
_diffrn_reflns_limit_l_max 23
_diffrn_reflns_limit_l_min -23
_diffrn_reflns_number 28760
_diffrn_reflns_theta_full 25.08
_diffrn_reflns_theta_max 25.08
_diffrn_reflns_theta_min 2.05
_exptl_absorpt_coefficient_mu 1.089
_exptl_absorpt_correction_T_max 0.7452
_exptl_absorpt_correction_T_min 0.6499
_exptl_absorpt_correction_type empirical
_exptl_crystal_colour Red
_exptl_crystal_density_diffrn 1.771
_exptl_crystal_density_method 'not measured'
_exptl_crystal_description Blade
_exptl_crystal_F_000 1760
_exptl_crystal_size_max 0.110
_exptl_crystal_size_mid 0.020
_exptl_crystal_size_min 0.015
_refine_diff_density_max 0.545
_refine_diff_density_min -0.692
_refine_diff_density_rms 0.081
_refine_ls_extinction_method none
_refine_ls_goodness_of_fit_ref 1.012
_refine_ls_hydrogen_treatment constr
_refine_ls_matrix_type full
_refine_ls_number_parameters 435
_refine_ls_number_reflns 5865
_refine_ls_number_restraints 0
_refine_ls_restrained_S_all 1.012
_refine_ls_R_factor_all 0.0559
_refine_ls_R_factor_gt 0.0343
_refine_ls_shift/su_max 0.001
_refine_ls_shift/su_mean 0.000
_refine_ls_structure_factor_coef Fsqd
_refine_ls_weighting_details 'calc w=1/[\s^2^(Fo^2^)+(0.0289P)^2^+3.2814P] where P=(Fo^2^+2Fc^2^)/3'
_refine_ls_weighting_scheme calc
_refine_ls_wR_factor_gt 0.0691
_refine_ls_wR_factor_ref 0.0769
_reflns_number_gt 4480
_reflns_number_total 5865
_reflns_threshold_expression >2sigma(I)
_cod_data_source_file ic1019873_si_002_3.cif
_cod_data_source_block OMeIQ1-Cl
_cod_database_code 4324158

loop_
_symmetry_equiv_pos_as_xyz
'x, y, z'
'-x, y+1/2, -z+1/2'
'-x, -y, -z'
'x, -y-1/2, z-1/2'

loop_
_atom_site_label
_atom_site_type_symbol
_atom_site_fract_x
_atom_site_fract_y
_atom_site_fract_z
_atom_site_U_iso_or_equiv
_atom_site_adp_type
_atom_site_occupancy
_atom_site_symmetry_multiplicity
_atom_site_calc_flag
_atom_site_refinement_flags
_atom_site_disorder_assembly
_atom_site_disorder_group
Ru1 Ru 0.74916(3) 0.111522(16) 0.542611(17) 0.01700(8) Uani 1 1 d . . .
Cl1 Cl 0.52066(8) 0.10953(5) 0.41911(5) 0.02122(18) Uani 1 1 d . . .
O1 O 0.6834(2) 0.34184(13) 0.57327(14) 0.0238(5) Uani 1 1 d . . .
O2 O 0.8668(3) 0.05252(14) 0.39726(16) 0.0311(6) Uani 1 1 d . . .
O3 O 0.8502(3) 0.43879(14) 0.41650(16) 0.0335(6) Uani 1 1 d . . .
O4 O 0.9343(3) 0.33616(15) 0.36422(16) 0.0314(6) Uani 1 1 d . . .
O5 O 1.0162(3) 0.10958(15) 0.70364(16) 0.0301(6) Uani 1 1 d . . .
N1 N 0.6634(3) 0.13655(16) 0.60631(17) 0.0182(6) Uani 1 1 d . . .
N2 N 0.7389(3) 0.22867(16) 0.53637(17) 0.0180(6) Uani 1 1 d . . .
N3 N 0.8087(3) 0.12024(16) 0.47106(16) 0.0181(6) Uani 1 1 d . . .
N4 N 0.7517(3) -0.00829(16) 0.51519(17) 0.0184(6) Uani 1 1 d . . .
N5 N 0.9116(3) 0.10924(16) 0.63808(17) 0.0165(6) Uani 1 1 d . . .
C1 C 0.6303(3) 0.0820(2) 0.6411(2) 0.0217(8) Uani 1 1 d . . .
H1A H 0.6357 0.0286 0.6324 0.026 Uiso 1 1 calc R . .
C2 C 0.5897(3) 0.1032(2) 0.6881(2) 0.0222(8) Uani 1 1 d . . .
H2A H 0.5691 0.0646 0.7119 0.027 Uiso 1 1 calc R . .
C3 C 0.5787(3) 0.1830(2) 0.7009(2) 0.0189(7) Uani 1 1 d . . .
C4 C 0.5388(3) 0.2075(2) 0.7511(2) 0.0224(8) Uani 1 1 d . . .
H4A H 0.5187 0.1698 0.7761 0.027 Uiso 1 1 calc R . .
C5 C 0.5299(3) 0.2851(2) 0.7629(2) 0.0269(9) Uani 1 1 d . . .
H5A H 0.5045 0.3006 0.7962 0.032 Uiso 1 1 calc R . .
C6 C 0.5587(4) 0.3424(2) 0.7251(2) 0.0294(9) Uani 1 1 d . . .
H6A H 0.5521 0.3956 0.7340 0.035 Uiso 1 1 calc R . .
C7 C 0.5961(3) 0.3224(2) 0.6757(2) 0.0249(8) Uani 1 1 d . . .
H7A H 0.6136 0.3617 0.6509 0.030 Uiso 1 1 calc R . .
C8 C 0.6083(3) 0.2415(2) 0.6622(2) 0.0187(8) Uani 1 1 d . . .
C9 C 0.6522(3) 0.21372(19) 0.6145(2) 0.0171(7) Uani 1 1 d . . .
C10 C 0.6928(3) 0.2688(2) 0.5720(2) 0.0181(7) Uani 1 1 d . . .
C11 C 0.7853(3) 0.2581(2) 0.4912(2) 0.0180(7) Uani 1 1 d . . .
C12 C 0.7933(3) 0.3385(2) 0.4781(2) 0.0223(8) Uani 1 1 d . . .
H12A H 0.7660 0.3762 0.4990 0.027 Uiso 1 1 calc R . .
C13 C 0.8414(3) 0.3621(2) 0.4345(2) 0.0238(8) Uani 1 1 d . . .
C14 C 0.8843(3) 0.3053(2) 0.4041(2) 0.0233(8) Uani 1 1 d . . .
C15 C 0.8743(3) 0.2254(2) 0.4144(2) 0.0193(7) Uani 1 1 d . . .
H15A H 0.9008 0.1881 0.3926 0.023 Uiso 1 1 calc R . .
C16 C 0.8241(3) 0.20105(19) 0.4578(2) 0.0187(7) Uani 1 1 d . . .
C17 C 0.8270(3) 0.0549(2) 0.4407(2) 0.0202(8) Uani 1 1 d . . .
C18 C 0.7911(3) -0.0199(2) 0.4663(2) 0.0180(7) Uani 1 1 d . . .
C19 C 0.7959(3) -0.09744(19) 0.4408(2) 0.0185(7) Uani 1 1 d . . .
C20 C 0.8324(3) -0.1148(2) 0.3872(2) 0.0224(8) Uani 1 1 d . . .
H20A H 0.8542 -0.0740 0.3661 0.027 Uiso 1 1 calc R . .
C21 C 0.8355(4) -0.1911(2) 0.3668(2) 0.0282(9) Uani 1 1 d . . .
H21A H 0.8599 -0.2014 0.3319 0.034 Uiso 1 1 calc R . .
C22 C 0.8031(3) -0.2544(2) 0.3968(2) 0.0269(9) Uani 1 1 d . . .
H22A H 0.8077 -0.3060 0.3825 0.032 Uiso 1 1 calc R . .
C23 C 0.7649(3) -0.2404(2) 0.4469(2) 0.0244(8) Uani 1 1 d . . .
H23A H 0.7424 -0.2825 0.4663 0.029 Uiso 1 1 calc R . .
C24 C 0.7594(3) -0.1622(2) 0.4694(2) 0.0186(7) Uani 1 1 d . . .
C25 C 0.7174(3) -0.1462(2) 0.5196(2) 0.0211(8) Uani 1 1 d . . .
H25A H 0.6916 -0.1873 0.5382 0.025 Uiso 1 1 calc R . .
C26 C 0.7149(3) -0.0706(2) 0.5406(2) 0.0211(8) Uani 1 1 d . . .
H26A H 0.6869 -0.0608 0.5738 0.025 Uiso 1 1 calc R . .
C27 C 0.8073(5) 0.4996(2) 0.4461(3) 0.0423(11) Uani 1 1 d . . .
H27A H 0.8193 0.5504 0.4300 0.063 Uiso 1 1 calc R . .
H27B H 0.8616 0.4968 0.5061 0.063 Uiso 1 1 calc R . .
H27C H 0.7124 0.4921 0.4219 0.063 Uiso 1 1 calc R . .
C28 C 0.9772(4) 0.2814(2) 0.3305(2) 0.0307(9) Uani 1 1 d . . .
H28A H 1.0177 0.3095 0.3089 0.046 Uiso 1 1 calc R . .
H28B H 0.8995 0.2519 0.2861 0.046 Uiso 1 1 calc R . .
H28C H 1.0435 0.2458 0.3738 0.046 Uiso 1 1 calc R . .
Cl3 Cl 0.30280(14) 0.43023(9) 0.43533(9) 0.0683(4) Uani 1 1 d . . .
Cl4 Cl 0.38492(12) 0.30171(6) 0.37997(7) 0.0451(3) Uani 1 1 d . . .
Cl5 Cl 0.39279(13) 0.46186(7) 0.33487(8) 0.0549(3) Uani 1 1 d . . .
C100 C 0.4136(4) 0.4003(2) 0.4125(2) 0.0340(9) Uani 1 1 d . . .
H10A H 0.5082 0.4054 0.4635 0.041 Uiso 1 1 calc R . .
Cl6 Cl 1.05298(11) 0.00959(6) 0.19547(7) 0.0419(3) Uani 1 1 d . . .
Cl7 Cl 0.94422(10) 0.07457(6) 0.27919(6) 0.0314(2) Uani 1 1 d . . .
Cl8 Cl 1.09108(15) 0.17380(7) 0.24092(9) 0.0652(4) Uani 1 1 d . . .
C200 C 0.9806(4) 0.0925(2) 0.2083(2) 0.0307(9) Uani 1 1 d . . .
H20B H 0.8943 0.1052 0.1537 0.037 Uiso 1 1 calc R . .

loop_
_atom_site_aniso_label
_atom_site_aniso_U_11
_atom_site_aniso_U_22
_atom_site_aniso_U_33
_atom_site_aniso_U_23
_atom_site_aniso_U_13
_atom_site_aniso_U_12
Ru1 0.02003(15) 0.01617(15) 0.02171(15) 0.00118(13) 0.01626(13) -0.00057(12)
Cl1 0.0208(4) 0.0220(4) 0.0241(4) 0.0018(4) 0.0153(4) -0.0013(4)
O1 0.0318(14) 0.0155(13) 0.0317(14) -0.0018(11) 0.0232(12) -0.0018(10)
O2 0.0540(17) 0.0218(14) 0.0457(16) -0.0006(12) 0.0449(15) -0.0007(12)
O3 0.0515(17) 0.0180(14) 0.0483(17) 0.0054(12) 0.0393(15) -0.0008(12)
O4 0.0414(16) 0.0316(15) 0.0419(16) 0.0087(13) 0.0361(14) 0.0005(12)
O5 0.0303(15) 0.0312(15) 0.0305(15) -0.0012(13) 0.0193(14) 0.0005(12)
N1 0.0209(15) 0.0162(16) 0.0225(15) -0.0013(12) 0.0158(13) -0.0028(11)
N2 0.0231(15) 0.0165(15) 0.0228(15) 0.0018(13) 0.0183(14) -0.0010(12)
N3 0.0203(14) 0.0174(15) 0.0221(15) 0.0004(13) 0.0157(13) -0.0001(12)
N4 0.0196(15) 0.0190(16) 0.0216(15) 0.0028(12) 0.0151(13) 0.0027(12)
N5 0.0190(15) 0.0184(15) 0.0194(15) 0.0020(13) 0.0155(14) 0.0021(12)
C1 0.0234(19) 0.0216(19) 0.027(2) 0.0002(16) 0.0189(17) -0.0023(15)
C2 0.0241(19) 0.024(2) 0.0220(18) 0.0026(16) 0.0158(16) -0.0007(15)
C3 0.0112(17) 0.027(2) 0.0166(17) -0.0013(15) 0.0076(15) -0.0008(14)
C4 0.0172(18) 0.036(2) 0.0174(18) -0.0002(16) 0.0122(16) -0.0026(15)
C5 0.022(2) 0.038(2) 0.025(2) -0.0092(17) 0.0166(17) -0.0036(16)
C6 0.028(2) 0.027(2) 0.035(2) -0.0088(18) 0.0204(19) -0.0018(16)
C7 0.027(2) 0.022(2) 0.032(2) -0.0060(16) 0.0218(18) -0.0035(15)
C8 0.0147(17) 0.025(2) 0.0180(18) -0.0022(15) 0.0105(15) -0.0017(14)
C9 0.0136(17) 0.0172(18) 0.0187(18) -0.0001(14) 0.0089(15) -0.0023(13)
C10 0.0135(17) 0.0182(19) 0.0182(18) -0.0019(15) 0.0073(15) -0.0017(14)
C11 0.0171(18) 0.0205(19) 0.0172(17) 0.0020(14) 0.0108(15) -0.0018(14)
C12 0.0213(19) 0.023(2) 0.0244(19) -0.0017(16) 0.0149(17) -0.0005(15)
C13 0.0230(19) 0.0170(18) 0.029(2) 0.0027(15) 0.0147(17) -0.0024(14)
C14 0.0200(19) 0.029(2) 0.0230(19) 0.0036(16) 0.0141(17) -0.0032(15)
C15 0.0166(18) 0.0228(19) 0.0204(18) 0.0022(15) 0.0123(16) 0.0011(14)
C16 0.0175(18) 0.0191(19) 0.0201(18) 0.0040(15) 0.0117(16) -0.0010(14)
C17 0.0186(18) 0.022(2) 0.0229(19) 0.0016(15) 0.0143(17) -0.0007(14)
C18 0.0146(17) 0.0218(19) 0.0191(18) 0.0007(15) 0.0111(16) 0.0021(14)
C19 0.0129(17) 0.0205(19) 0.0196(17) 0.0026(14) 0.0084(15) 0.0028(14)
C20 0.0272(19) 0.0215(19) 0.0269(19) -0.0020(17) 0.0208(17) -0.0009(16)
C21 0.030(2) 0.030(2) 0.034(2) -0.0062(18) 0.0242(19) -0.0015(16)
C22 0.025(2) 0.022(2) 0.030(2) -0.0060(16) 0.0140(18) 0.0019(16)
C23 0.0213(19) 0.023(2) 0.023(2) 0.0013(16) 0.0105(17) -0.0009(15)
C24 0.0140(17) 0.0194(18) 0.0183(18) -0.0003(15) 0.0076(15) 0.0010(14)
C25 0.0224(19) 0.0182(18) 0.0248(19) 0.0033(15) 0.0154(17) 0.0000(14)
C26 0.024(2) 0.023(2) 0.0246(19) 0.0026(16) 0.0188(17) -0.0009(15)
C27 0.064(3) 0.022(2) 0.064(3) 0.001(2) 0.051(3) 0.000(2)
C28 0.038(2) 0.029(2) 0.036(2) 0.0072(18) 0.028(2) 0.0015(17)
Cl3 0.0783(9) 0.0728(9) 0.0797(9) 0.0033(7) 0.0613(8) 0.0246(7)
Cl4 0.0635(7) 0.0246(5) 0.0513(7) -0.0043(5) 0.0369(6) -0.0062(5)
Cl5 0.0702(8) 0.0340(6) 0.0675(8) 0.0130(6) 0.0454(7) 0.0057(6)
C100 0.035(2) 0.024(2) 0.040(2) -0.0009(18) 0.021(2) 0.0039(17)
Cl6 0.0455(6) 0.0379(6) 0.0550(7) 0.0034(5) 0.0372(6) 0.0102(5)
Cl7 0.0340(5) 0.0279(5) 0.0385(6) 0.0007(4) 0.0253(5) -0.0005(4)
Cl8 0.1143(11) 0.0406(7) 0.0881(10) -0.0127(7) 0.0860(10) -0.0284(7)
C200 0.037(2) 0.030(2) 0.029(2) 0.0043(17) 0.0226(19) 0.0083(17)

loop_
_atom_type_symbol
_atom_type_description
_atom_type_scat_dispersion_real
_atom_type_scat_dispersion_imag
_atom_type_scat_source
C C 0.0033 0.0016 'International Tables Vol C Tables 4.2.6.8 and 6.1.1.4'
H H 0.0000 0.0000 'International Tables Vol C Tables 4.2.6.8 and 6.1.1.4'
Cl Cl 0.1484 0.1585 'International Tables Vol C Tables 4.2.6.8 and 6.1.1.4'
N N 0.0061 0.0033 'International Tables Vol C Tables 4.2.6.8 and 6.1.1.4'
O O 0.0106 0.0060 'International Tables Vol C Tables 4.2.6.8 and 6.1.1.4'
Ru Ru -1.2594 0.8363 'International Tables Vol C Tables 4.2.6.8 and 6.1.1.4'

loop_
_geom_angle_atom_site_label_1
_geom_angle_atom_site_label_2
_geom_angle_atom_site_label_3
_geom_angle
_geom_angle_site_symmetry_1
_geom_angle_site_symmetry_3
_geom_angle_publ_flag
N5 Ru1 N3 96.90(11) . . ?
N5 Ru1 N2 94.49(12) . . ?
N3 Ru1 N2 85.22(11) . . ?
N5 Ru1 N4 94.45(11) . . ?
N3 Ru1 N4 79.11(11) . . ?
N2 Ru1 N4 162.77(11) . . ?
N5 Ru1 N1 89.84(11) . . ?
N3 Ru1 N1 163.01(11) . . ?
N2 Ru1 N1 78.70(10) . . ?
N4 Ru1 N1 116.02(10) . . ?
N5 Ru1 Cl1 174.77(9) . . ?
N3 Ru1 Cl1 88.03(8) . . ?
N2 Ru1 Cl1 87.62(8) . . ?
N4 Ru1 Cl1 84.76(8) . . ?
N1 Ru1 Cl1 85.88(7) . . ?
N5 Ru1 C16 95.82(11) . . ?
N3 Ru1 C16 28.25(10) . . ?
N2 Ru1 C16 57.07(10) . . ?
N4 Ru1 C16 107.33(10) . . ?
N1 Ru1 C16 135.68(10) . . ?
Cl1 Ru1 C16 89.35(7) . . ?
N5 Ru1 C11 95.33(11) . . ?
N3 Ru1 C11 57.21(10) . . ?
N2 Ru1 C11 28.08(10) . . ?
N4 Ru1 C11 136.04(10) . . ?
N1 Ru1 C11 106.76(10) . . ?
Cl1 Ru1 C11 88.79(7) . . ?
C16 Ru1 C11 29.00(9) . . ?
C13 O3 C27 117.5(3) . . ?
C14 O4 C28 117.0(3) . . ?
C9 N1 C1 121.1(3) . . ?
C9 N1 Ru1 113.2(2) . . ?
C1 N1 Ru1 125.6(2) . . ?
C10 N2 C11 128.9(3) . . ?
C10 N2 Ru1 120.3(2) . . ?
C11 N2 Ru1 110.8(2) . . ?
C17 N3 C16 128.7(3) . . ?
C17 N3 Ru1 120.4(2) . . ?
C16 N3 Ru1 110.9(2) . . ?
C18 N4 C26 120.5(3) . . ?
C18 N4 Ru1 113.6(2) . . ?
C26 N4 Ru1 125.9(2) . . ?
O5 N5 Ru1 175.9(2) . . ?
C2 C1 N1 121.9(3) . . ?
C2 C1 H1A 119.1 . . ?
N1 C1 H1A 119.1 . . ?
C1 C2 C3 120.1(3) . . ?
C1 C2 H2A 119.9 . . ?
C3 C2 H2A 119.9 . . ?
C2 C3 C4 121.7(3) . . ?
C2 C3 C8 118.9(3) . . ?
C4 C3 C8 119.4(3) . . ?
C5 C4 C3 120.4(3) . . ?
C5 C4 H4A 119.8 . . ?
C3 C4 H4A 119.8 . . ?
C4 C5 C6 120.4(3) . . ?
C4 C5 H5A 119.8 . . ?
C6 C5 H5A 119.8 . . ?
C7 C6 C5 121.8(4) . . ?
C7 C6 H6A 119.1 . . ?
C5 C6 H6A 119.1 . . ?
C6 C7 C8 119.9(3) . . ?
C6 C7 H7A 120.0 . . ?
C8 C7 H7A 120.0 . . ?
C7 C8 C9 124.7(3) . . ?
C7 C8 C3 118.2(3) . . ?
C9 C8 C3 117.1(3) . . ?
N1 C9 C8 120.8(3) . . ?
N1 C9 C10 115.7(3) . . ?
C8 C9 C10 123.5(3) . . ?
O1 C10 N2 126.2(3) . . ?
O1 C10 C9 121.8(3) . . ?
N2 C10 C9 112.0(3) . . ?
C12 C11 C16 119.6(3) . . ?
C12 C11 N2 124.1(3) . . ?
C16 C11 N2 116.3(3) . . ?
C12 C11 Ru1 165.1(2) . . ?
C16 C11 Ru1 75.25(19) . . ?
N2 C11 Ru1 41.10(14) . . ?
C13 C12 C11 120.5(3) . . ?
C13 C12 H12A 119.8 . . ?
C11 C12 H12A 119.8 . . ?
O3 C13 C12 125.2(3) . . ?
O3 C13 C14 115.1(3) . . ?
C12 C13 C14 119.7(3) . . ?
O4 C14 C15 124.7(3) . . ?
O4 C14 C13 114.3(3) . . ?
C15 C14 C13 120.9(3) . . ?
C14 C15 C16 119.5(3) . . ?
C14 C15 H15A 120.2 . . ?
C16 C15 H15A 120.2 . . ?
C15 C16 C11 119.8(3) . . ?
C15 C16 N3 123.8(3) . . ?
C11 C16 N3 116.5(3) . . ?
C15 C16 Ru1 164.2(2) . . ?
C11 C16 Ru1 75.75(19) . . ?
N3 C16 Ru1 40.82(14) . . ?
O2 C17 N3 126.5(3) . . ?
O2 C17 C18 122.0(3) . . ?
N3 C17 C18 111.5(3) . . ?
N4 C18 C19 120.6(3) . . ?
N4 C18 C17 115.4(3) . . ?
C19 C18 C17 124.0(3) . . ?
C18 C19 C20 124.3(3) . . ?
C18 C19 C24 118.1(3) . . ?
C20 C19 C24 117.7(3) . . ?
C21 C20 C19 120.0(3) . . ?
C21 C20 H20A 120.0 . . ?
C19 C20 H20A 120.0 . . ?
C20 C21 C22 122.1(3) . . ?
C20 C21 H21A 119.0 . . ?
C22 C21 H21A 119.0 . . ?
C23 C22 C21 119.9(3) . . ?
C23 C22 H22A 120.1 . . ?
C21 C22 H22A 120.1 . . ?
C22 C23 C24 120.2(3) . . ?
C22 C23 H23A 119.9 . . ?
C24 C23 H23A 119.9 . . ?
C25 C24 C23 121.2(3) . . ?
C25 C24 C19 118.7(3) . . ?
C23 C24 C19 120.1(3) . . ?
C26 C25 C24 119.4(3) . . ?
C26 C25 H25A 120.3 . . ?
C24 C25 H25A 120.3 . . ?
C25 C26 N4 122.7(3) . . ?
C25 C26 H26A 118.7 . . ?
N4 C26 H26A 118.7 . . ?
O3 C27 H27A 109.5 . . ?
O3 C27 H27B 109.5 . . ?
H27A C27 H27B 109.5 . . ?
O3 C27 H27C 109.5 . . ?
H27A C27 H27C 109.5 . . ?
H27B C27 H27C 109.5 . . ?
O4 C28 H28A 109.5 . . ?
O4 C28 H28B 109.5 . . ?
H28A C28 H28B 109.5 . . ?
O4 C28 H28C 109.5 . . ?
H28A C28 H28C 109.5 . . ?
H28B C28 H28C 109.5 . . ?
Cl4 C100 Cl3 111.1(2) . . ?
Cl4 C100 Cl5 110.3(2) . . ?
Cl3 C100 Cl5 110.0(2) . . ?
Cl4 C100 H10A 108.5 . . ?
Cl3 C100 H10A 108.5 . . ?
Cl5 C100 H10A 108.5 . . ?
Cl7 C200 Cl8 110.6(2) . . ?
Cl7 C200 Cl6 112.3(2) . . ?
Cl8 C200 Cl6 109.6(2) . . ?
Cl7 C200 H20B 108.1 . . ?
Cl8 C200 H20B 108.1 . . ?
Cl6 C200 H20B 108.1 . . ?

loop_
_geom_bond_atom_site_label_1
_geom_bond_atom_site_label_2
_geom_bond_distance
_geom_bond_site_symmetry_2
_geom_bond_publ_flag
Ru1 N5 1.735(3) . ?
Ru1 N3 1.970(3) . ?
Ru1 N2 1.984(3) . ?
Ru1 N4 2.105(3) . ?
Ru1 N1 2.132(3) . ?
Ru1 Cl1 2.3607(9) . ?
Ru1 C16 2.815(3) . ?
Ru1 C11 2.822(3) . ?
O1 C10 1.243(4) . ?
O2 C17 1.230(4) . ?
O3 C13 1.367(4) . ?
O3 C27 1.436(4) . ?
O4 C14 1.372(4) . ?
O4 C28 1.422(4) . ?
O5 N5 1.153(3) . ?
N1 C9 1.333(4) . ?
N1 C1 1.359(4) . ?
N2 C10 1.334(4) . ?
N2 C11 1.421(4) . ?
N3 C17 1.345(4) . ?
N3 C16 1.427(4) . ?
N4 C18 1.343(4) . ?
N4 C26 1.362(4) . ?
C1 C2 1.354(5) . ?
C1 H1A 0.9300 . ?
C2 C3 1.394(5) . ?
C2 H2A 0.9300 . ?
C3 C4 1.422(4) . ?
C3 C8 1.433(5) . ?
C4 C5 1.350(5) . ?
C4 H4A 0.9300 . ?
C5 C6 1.401(5) . ?
C5 H5A 0.9300 . ?
C6 C7 1.361(5) . ?
C6 H6A 0.9300 . ?
C7 C8 1.420(5) . ?
C7 H7A 0.9300 . ?
C8 C9 1.432(4) . ?
C9 C10 1.534(5) . ?
C11 C12 1.399(5) . ?
C11 C16 1.411(5) . ?
C12 C13 1.377(5) . ?
C12 H12A 0.9300 . ?
C13 C14 1.401(5) . ?
C14 C15 1.385(5) . ?
C15 C16 1.398(4) . ?
C15 H15A 0.9300 . ?
C17 C18 1.527(5) . ?
C18 C19 1.422(5) . ?
C19 C20 1.424(4) . ?
C19 C24 1.428(5) . ?
C20 C21 1.360(5) . ?
C20 H20A 0.9300 . ?
C21 C22 1.398(5) . ?
C21 H21A 0.9300 . ?
C22 C23 1.362(5) . ?
C22 H22A 0.9300 . ?
C23 C24 1.414(5) . ?
C23 H23A 0.9300 . ?
C24 C25 1.406(4) . ?
C25 C26 1.353(5) . ?
C25 H25A 0.9300 . ?
C26 H26A 0.9300 . ?
C27 H27A 0.9600 . ?
C27 H27B 0.9600 . ?
C27 H27C 0.9600 . ?
C28 H28A 0.9600 . ?
C28 H28B 0.9600 . ?
C28 H28C 0.9600 . ?
Cl3 C100 1.751(4) . ?
Cl4 C100 1.748(4) . ?
Cl5 C100 1.757(4) . ?
C100 H10A 0.9800 . ?
Cl6 C200 1.760(4) . ?
Cl7 C200 1.755(4) . ?
Cl8 C200 1.755(4) . ?
C200 H20B 0.9800 . ?

loop_
_geom_torsion_atom_site_label_1
_geom_torsion_atom_site_label_2
_geom_torsion_atom_site_label_3
_geom_torsion_atom_site_label_4
_geom_torsion
_geom_torsion_site_symmetry_1
_geom_torsion_site_symmetry_2
_geom_torsion_site_symmetry_3
_geom_torsion_site_symmetry_4
_geom_torsion_publ_flag
N5 Ru1 N1 C9 91.4(2) . . . . ?
N3 Ru1 N1 C9 -22.3(5) . . . . ?
N2 Ru1 N1 C9 -3.2(2) . . . . ?
N4 Ru1 N1 C9 -173.8(2) . . . . ?
Cl1 Ru1 N1 C9 -91.6(2) . . . . ?
C16 Ru1 N1 C9 -6.8(3) . . . . ?
C11 Ru1 N1 C9 -4.1(2) . . . . ?
N5 Ru1 N1 C1 -84.4(3) . . . . ?
N3 Ru1 N1 C1 161.9(3) . . . . ?
N2 Ru1 N1 C1 -179.0(3) . . . . ?
N4 Ru1 N1 C1 10.5(3) . . . . ?
Cl1 Ru1 N1 C1 92.6(3) . . . . ?
C16 Ru1 N1 C1 177.4(2) . . . . ?
C11 Ru1 N1 C1 -179.9(2) . . . . ?
N5 Ru1 N2 C10 -87.1(3) . . . . ?
N3 Ru1 N2 C10 176.3(3) . . . . ?
N4 Ru1 N2 C10 151.8(3) . . . . ?
N1 Ru1 N2 C10 1.8(2) . . . . ?
Cl1 Ru1 N2 C10 88.1(2) . . . . ?
C16 Ru1 N2 C10 178.8(3) . . . . ?
C11 Ru1 N2 C10 180.0(4) . . . . ?
N5 Ru1 N2 C11 92.9(2) . . . . ?
N3 Ru1 N2 C11 -3.7(2) . . . . ?
N4 Ru1 N2 C11 -28.2(5) . . . . ?
N1 Ru1 N2 C11 -178.2(2) . . . . ?
Cl1 Ru1 N2 C11 -91.9(2) . . . . ?
C16 Ru1 N2 C11 -1.12(18) . . . . ?
N5 Ru1 N3 C17 91.7(3) . . . . ?
N2 Ru1 N3 C17 -174.4(3) . . . . ?
N4 Ru1 N3 C17 -1.5(2) . . . . ?
N1 Ru1 N3 C17 -155.6(3) . . . . ?
Cl1 Ru1 N3 C17 -86.6(2) . . . . ?
C16 Ru1 N3 C17 -178.9(4) . . . . ?
C11 Ru1 N3 C17 -176.4(3) . . . . ?
N5 Ru1 N3 C16 -89.4(2) . . . . ?
N2 Ru1 N3 C16 4.5(2) . . . . ?
N4 Ru1 N3 C16 177.3(2) . . . . ?
N1 Ru1 N3 C16 23.3(5) . . . . ?
Cl1 Ru1 N3 C16 92.3(2) . . . . ?
C11 Ru1 N3 C16 2.46(18) . . . . ?
N5 Ru1 N4 C18 -95.7(2) . . . . ?
N3 Ru1 N4 C18 0.5(2) . . . . ?
N2 Ru1 N4 C18 25.4(5) . . . . ?
N1 Ru1 N4 C18 172.3(2) . . . . ?
Cl1 Ru1 N4 C18 89.5(2) . . . . ?
C16 Ru1 N4 C18 1.8(2) . . . . ?
C11 Ru1 N4 C18 6.8(3) . . . . ?
N5 Ru1 N4 C26 86.0(3) . . . . ?
N3 Ru1 N4 C26 -177.8(3) . . . . ?
N2 Ru1 N4 C26 -152.9(3) . . . . ?
N1 Ru1 N4 C26 -6.0(3) . . . . ?
Cl1 Ru1 N4 C26 -88.8(3) . . . . ?
C16 Ru1 N4 C26 -176.5(2) . . . . ?
C11 Ru1 N4 C26 -171.6(2) . . . . ?
N3 Ru1 N5 O5 153(4) . . . . ?
N2 Ru1 N5 O5 68(4) . . . . ?
N4 Ru1 N5 O5 -127(4) . . . . ?
N1 Ru1 N5 O5 -11(4) . . . . ?
Cl1 Ru1 N5 O5 -46(4) . . . . ?
C16 Ru1 N5 O5 125(4) . . . . ?
C11 Ru1 N5 O5 96(4) . . . . ?
C9 N1 C1 C2 -2.6(5) . . . . ?
Ru1 N1 C1 C2 172.9(2) . . . . ?
N1 C1 C2 C3 1.1(5) . . . . ?
C1 C2 C3 C4 -178.8(3) . . . . ?
C1 C2 C3 C8 1.2(5) . . . . ?
C2 C3 C4 C5 179.6(3) . . . . ?
C8 C3 C4 C5 -0.5(5) . . . . ?
C3 C4 C5 C6 0.6(5) . . . . ?
C4 C5 C6 C7 0.1(5) . . . . ?
C5 C6 C7 C8 -0.8(5) . . . . ?
C6 C7 C8 C9 -177.3(3) . . . . ?
C6 C7 C8 C3 0.8(5) . . . . ?
C2 C3 C8 C7 179.8(3) . . . . ?
C4 C3 C8 C7 -0.1(5) . . . . ?
C2 C3 C8 C9 -2.0(4) . . . . ?
C4 C3 C8 C9 178.0(3) . . . . ?
C1 N1 C9 C8 1.6(5) . . . . ?
Ru1 N1 C9 C8 -174.4(2) . . . . ?
C1 N1 C9 C10 -179.9(3) . . . . ?
Ru1 N1 C9 C10 4.1(3) . . . . ?
C7 C8 C9 N1 178.7(3) . . . . ?
C3 C8 C9 N1 0.6(5) . . . . ?
C7 C8 C9 C10 0.4(5) . . . . ?
C3 C8 C9 C10 -177.7(3) . . . . ?
C11 N2 C10 O1 -1.1(5) . . . . ?
Ru1 N2 C10 O1 179.0(2) . . . . ?
C11 N2 C10 C9 179.7(3) . . . . ?
Ru1 N2 C10 C9 -0.2(4) . . . . ?
N1 C9 C10 O1 178.0(3) . . . . ?
C8 C9 C10 O1 -3.6(5) . . . . ?
N1 C9 C10 N2 -2.7(4) . . . . ?
C8 C9 C10 N2 175.7(3) . . . . ?
C10 N2 C11 C12 1.7(5) . . . . ?
Ru1 N2 C11 C12 -178.4(3) . . . . ?
C10 N2 C11 C16 -177.9(3) . . . . ?
Ru1 N2 C11 C16 2.1(3) . . . . ?
C10 N2 C11 Ru1 -180.0(4) . . . . ?
N5 Ru1 C11 C12 -84.2(9) . . . . ?
N3 Ru1 C11 C12 -179.0(10) . . . . ?
N2 Ru1 C11 C12 5.3(8) . . . . ?
N4 Ru1 C11 C12 173.7(9) . . . . ?
N1 Ru1 C11 C12 7.2(9) . . . . ?
Cl1 Ru1 C11 C12 92.5(9) . . . . ?
C16 Ru1 C11 C12 -176.6(10) . . . . ?
N5 Ru1 C11 C16 92.38(19) . . . . ?
N3 Ru1 C11 C16 -2.40(18) . . . . ?
N2 Ru1 C11 C16 -178.1(3) . . . . ?
N4 Ru1 C11 C16 -9.7(2) . . . . ?
N1 Ru1 C11 C16 -176.17(18) . . . . ?
Cl1 Ru1 C11 C16 -90.85(18) . . . . ?
N5 Ru1 C11 N2 -89.6(2) . . . . ?
N3 Ru1 C11 N2 175.7(2) . . . . ?
N4 Ru1 C11 N2 168.4(2) . . . . ?
N1 Ru1 C11 N2 1.9(2) . . . . ?
Cl1 Ru1 C11 N2 87.2(2) . . . . ?
C16 Ru1 C11 N2 178.1(3) . . . . ?
C16 C11 C12 C13 -1.4(5) . . . . ?
N2 C11 C12 C13 179.1(3) . . . . ?
Ru1 C11 C12 C13 174.9(7) . . . . ?
C27 O3 C13 C12 0.7(5) . . . . ?
C27 O3 C13 C14 179.9(3) . . . . ?
C11 C12 C13 O3 178.3(3) . . . . ?
C11 C12 C13 C14 -0.9(5) . . . . ?
C28 O4 C14 C15 0.7(5) . . . . ?
C28 O4 C14 C13 -178.8(3) . . . . ?
O3 C13 C14 O4 2.8(4) . . . . ?
C12 C13 C14 O4 -177.9(3) . . . . ?
O3 C13 C14 C15 -176.8(3) . . . . ?
C12 C13 C14 C15 2.5(5) . . . . ?
O4 C14 C15 C16 178.7(3) . . . . ?
C13 C14 C15 C16 -1.8(5) . . . . ?
C14 C15 C16 C11 -0.6(5) . . . . ?
C14 C15 C16 N3 179.4(3) . . . . ?
C14 C15 C16 Ru1 -169.4(7) . . . . ?
C12 C11 C16 C15 2.1(5) . . . . ?
N2 C11 C16 C15 -178.3(3) . . . . ?
Ru1 C11 C16 C15 -176.9(3) . . . . ?
C12 C11 C16 N3 -177.9(3) . . . . ?
N2 C11 C16 N3 1.7(4) . . . . ?
Ru1 C11 C16 N3 3.1(2) . . . . ?
C12 C11 C16 Ru1 179.0(3) . . . . ?
N2 C11 C16 Ru1 -1.4(2) . . . . ?
C17 N3 C16 C15 -5.9(5) . . . . ?
Ru1 N3 C16 C15 175.4(3) . . . . ?
C17 N3 C16 C11 174.1(3) . . . . ?
Ru1 N3 C16 C11 -4.6(3) . . . . ?
C17 N3 C16 Ru1 178.7(4) . . . . ?
N5 Ru1 C16 C15 79.5(9) . . . . ?
N3 Ru1 C16 C15 -14.3(8) . . . . ?
N2 Ru1 C16 C15 171.1(9) . . . . ?
N4 Ru1 C16 C15 -17.1(9) . . . . ?
N1 Ru1 C16 C15 175.2(8) . . . . ?
Cl1 Ru1 C16 C15 -101.4(9) . . . . ?
C11 Ru1 C16 C15 170.0(10) . . . . ?
N5 Ru1 C16 C11 -90.5(2) . . . . ?
N3 Ru1 C16 C11 175.7(3) . . . . ?
N2 Ru1 C16 C11 1.09(18) . . . . ?
N4 Ru1 C16 C11 172.97(18) . . . . ?
N1 Ru1 C16 C11 5.2(2) . . . . ?
Cl1 Ru1 C16 C11 88.67(18) . . . . ?
N5 Ru1 C16 N3 93.8(2) . . . . ?
N2 Ru1 C16 N3 -174.6(2) . . . . ?
N4 Ru1 C16 N3 -2.8(2) . . . . ?
N1 Ru1 C16 N3 -170.5(2) . . . . ?
Cl1 Ru1 C16 N3 -87.1(2) . . . . ?
C11 Ru1 C16 N3 -175.7(3) . . . . ?
C16 N3 C17 O2 3.2(6) . . . . ?
Ru1 N3 C17 O2 -178.1(3) . . . . ?
C16 N3 C17 C18 -176.5(3) . . . . ?
Ru1 N3 C17 C18 2.1(4) . . . . ?
C26 N4 C18 C19 -0.4(5) . . . . ?
Ru1 N4 C18 C19 -178.9(2) . . . . ?
C26 N4 C18 C17 178.8(3) . . . . ?
Ru1 N4 C18 C17 0.4(3) . . . . ?
O2 C17 C18 N4 178.7(3) . . . . ?
N3 C17 C18 N4 -1.6(4) . . . . ?
O2 C17 C18 C19 -2.1(5) . . . . ?
N3 C17 C18 C19 177.7(3) . . . . ?
N4 C18 C19 C20 178.1(3) . . . . ?
C17 C18 C19 C20 -1.1(5) . . . . ?
N4 C18 C19 C24 -0.7(5) . . . . ?
C17 C18 C19 C24 -179.9(3) . . . . ?
C18 C19 C20 C21 179.3(3) . . . . ?
C24 C19 C20 C21 -1.8(5) . . . . ?
C19 C20 C21 C22 0.2(5) . . . . ?
C20 C21 C22 C23 1.1(5) . . . . ?
C21 C22 C23 C24 -0.7(5) . . . . ?
C22 C23 C24 C25 178.6(3) . . . . ?
C22 C23 C24 C19 -0.9(5) . . . . ?
C18 C19 C24 C25 1.5(4) . . . . ?
C20 C19 C24 C25 -177.4(3) . . . . ?
C18 C19 C24 C23 -178.9(3) . . . . ?
C20 C19 C24 C23 2.2(5) . . . . ?
C23 C24 C25 C26 179.3(3) . . . . ?
C19 C24 C25 C26 -1.1(5) . . . . ?
C24 C25 C26 N4 0.0(5) . . . . ?
C18 N4 C26 C25 0.9(5) . . . . ?
Ru1 N4 C26 C25 179.1(2) . . . . ?
